data_7048937
loop_
_publ_author_name
'Liu, Yingle'
'He, Chunlin'
'Tang, Yongxing'
'Imler, Gregory H.'
'Parrish, Damon A.'
'Shreeve, Jean'ne M.'

_publ_section_title
;
 Tetrazolyl and dinitromethyl groups with 1,2,3-triazole lead to polyazole
 energetic materials.
;
_journal_issue 10
_journal_name_full 'Dalton transactions (Cambridge, England : 2003)'
_journal_page_first 3237
_journal_page_last 3242
_journal_paper_doi 10.1039/c8dt05071f
_journal_volume 48
_journal_year 2019
_chemical_formula_moiety 'C5 H3 N9 O4, 2(H5 N2)'
_chemical_formula_sum 'C5 H13 N13 O4'
_chemical_formula_weight 319.28
_space_group_crystal_system monoclinic
_space_group_IT_number 14
_space_group_name_Hall '-P 2yn'
_space_group_name_H-M_alt 'P 1 21/n 1'
_symmetry_space_group_name_Hall '-P 2yn'
_symmetry_space_group_name_H-M 'P 1 21/n 1'
_atom_sites_solution_hydrogens mixed
_audit_creation_method SHELXL-2014/7
_audit_update_record
;
2018-12-12 deposited with the CCDC.
2019-02-07 downloaded from the CCDC.
;
_cell_angle_alpha 90
_cell_angle_beta 91.3270(10)
_cell_angle_gamma 90
_cell_formula_units_Z 4
_cell_length_a 7.4845(2)
_cell_length_b 12.8712(4)
_cell_length_c 13.3363(4)
_cell_measurement_reflns_used 4416
_cell_measurement_temperature 293(2)
_cell_measurement_theta_max 28.33
_cell_measurement_theta_min 3.06
_cell_volume 1284.40(7)
_computing_cell_refinement 'Bruker APEX3 v2015.5-2 (Bruker, 2015)'
_computing_data_collection 'Bruker APEX3 v2015.5-2 (Bruker, 2015)'
_computing_data_reduction
;
Bruker SAINT v8.34A (Bruker, 2013), Bruker XPREP v2014/2 (Bruker, 2014)
;
_computing_molecular_graphics 'Bruker SHELXTL v2014/7 (Bruker, 2014)'
_computing_publication_material 'Bruker SHELXTL v2014/7 (Bruker, 2014)'
_computing_structure_refinement 'SHELXL-2014/7 (Sheldrick, 2014)'
_computing_structure_solution 'Bruker SHELXTL v2014/7 (Bruker, 2014)'
_diffrn_ambient_temperature 293(2)
_diffrn_measured_fraction_theta_full 1.000
_diffrn_measured_fraction_theta_max 0.974
_diffrn_measurement_device_type 'Bruker SMART APEX II CCD'
_diffrn_measurement_method '\w scans'
_diffrn_radiation_monochromator graphite
_diffrn_radiation_source 'fine focus sealed tube'
_diffrn_radiation_type MoK\a
_diffrn_radiation_wavelength 0.71073
_diffrn_reflns_av_R_equivalents 0.0238
_diffrn_reflns_av_unetI/netI 0.0217
_diffrn_reflns_Laue_measured_fraction_full 1.000
_diffrn_reflns_Laue_measured_fraction_max 0.974
_diffrn_reflns_limit_h_max 10
_diffrn_reflns_limit_h_min -10
_diffrn_reflns_limit_k_max 18
_diffrn_reflns_limit_k_min -15
_diffrn_reflns_limit_l_max 18
_diffrn_reflns_limit_l_min -18
_diffrn_reflns_number 15040
_diffrn_reflns_point_group_measured_fraction_full 1.000
_diffrn_reflns_point_group_measured_fraction_max 0.974
_diffrn_reflns_theta_full 25.242
_diffrn_reflns_theta_max 30.025
_diffrn_reflns_theta_min 2.199
_exptl_absorpt_coefficient_mu 0.140
_exptl_absorpt_correction_T_max 0.7460
_exptl_absorpt_correction_T_min 0.6957
_exptl_absorpt_correction_type multi-scan
_exptl_absorpt_process_details 'SADABS v2014/5 (Bruker, 2008)'
_exptl_crystal_colour 'clear colorless'
_exptl_crystal_density_diffrn 1.651
_exptl_crystal_description block
_exptl_crystal_F_000 664
_exptl_crystal_size_max 0.243
_exptl_crystal_size_mid 0.155
_exptl_crystal_size_min 0.106
_refine_diff_density_max 0.582
_refine_diff_density_min -0.360
_refine_diff_density_rms 0.052
_refine_ls_extinction_method none
_refine_ls_goodness_of_fit_ref 1.029
_refine_ls_hydrogen_treatment mixed
_refine_ls_matrix_type full
_refine_ls_number_parameters 215
_refine_ls_number_reflns 3657
_refine_ls_number_restraints 8
_refine_ls_restrained_S_all 1.030
_refine_ls_R_factor_all 0.0634
_refine_ls_R_factor_gt 0.0458
_refine_ls_shift/su_max 0.004
_refine_ls_shift/su_mean 0.000
_refine_ls_structure_factor_coef Fsqd
_refine_ls_weighting_details 'w=1/[\s^2^(Fo^2^)+(0.0659P)^2^+0.5200P] where P=(Fo^2^+2Fc^2^)/3'
_refine_ls_weighting_scheme calc
_refine_ls_wR_factor_gt 0.1218
_refine_ls_wR_factor_ref 0.1351
_reflns_Friedel_coverage 0.000
_reflns_number_gt 2763
_reflns_number_total 3657
_reflns_threshold_expression 'I > 2\s(I)'
_cod_data_source_file c8dt05071f2.cif
_cod_data_source_block shrv666
_cod_depositor_comments 'Adding full bibliography for 7048935--7048937.cif.'
_cod_database_code 7048937
_shelx_shelxl_version_number 2014/7
_shelx_space_group_comment
;
The symmetry employed for this shelxl refinement is uniquely defined
by the following loop, which should always be used as a source of
symmetry information in preference to the above space-group names.
They are only intended as comments.
;
_shelx_estimated_absorpt_t_min 0.967
_shelx_estimated_absorpt_t_max 0.985

loop_
_space_group_symop_operation_xyz
'x, y, z'
'-x+1/2, y+1/2, -z+1/2'
'-x, -y, -z'
'x-1/2, -y-1/2, z-1/2'

loop_
_atom_site_label
_atom_site_type_symbol
_atom_site_fract_x
_atom_site_fract_y
_atom_site_fract_z
_atom_site_U_iso_or_equiv
_atom_site_adp_type
_atom_site_occupancy
_atom_site_site_symmetry_order
_atom_site_calc_flag
_atom_site_refinement_flags_posn
_atom_site_refinement_flags_adp
_atom_site_disorder_assembly
_atom_site_disorder_group
O1 O 0.38476(17) 0.51449(12) 0.38927(10) 0.0468(3) Uani 1 1 d . . . .
O2 O 0.12982(17) 0.44199(11) 0.41517(9) 0.0443(3) Uani 1 1 d . . . .
N3 N 0.25379(17) 0.46252(11) 0.35745(10) 0.0310(3) Uani 1 1 d . . . .
C4 C 0.25774(19) 0.43072(12) 0.25903(11) 0.0276(3) Uani 1 1 d . . . .
N5 N 0.12732(17) 0.36763(10) 0.21752(9) 0.0295(3) Uani 1 1 d . . . .
O6 O -0.00210(16) 0.33352(11) 0.26489(9) 0.0428(3) Uani 1 1 d . . . .
O7 O 0.14276(17) 0.34458(10) 0.12664(9) 0.0424(3) Uani 1 1 d . . . .
C8 C 0.38898(19) 0.48039(11) 0.19501(11) 0.0271(3) Uani 1 1 d . . . .
N9 N 0.54959(17) 0.44046(10) 0.17320(10) 0.0317(3) Uani 1 1 d . . . .
N10 N 0.62236(16) 0.51361(10) 0.11681(10) 0.0293(3) Uani 1 1 d . . . .
C11 C 0.8043(2) 0.50546(14) 0.08190(14) 0.0364(4) Uani 1 1 d . . . .
H11A H 0.8177 0.5485 0.0238 0.055 Uiso 1 1 calc R U . .
H11B H 0.8293 0.4345 0.0649 0.055 Uiso 1 1 calc R U . .
H11C H 0.8862 0.5279 0.1340 0.055 Uiso 1 1 calc R U . .
N12 N 0.52341(16) 0.59768(10) 0.10016(10) 0.0291(3) Uani 1 1 d . . . .
C13 C 0.37328(18) 0.57794(11) 0.14967(11) 0.0257(3) Uani 1 1 d . . . .
C14 C 0.22100(19) 0.64871(11) 0.15128(11) 0.0262(3) Uani 1 1 d . . . .
N15 N 0.17213(18) 0.71277(11) 0.07732(10) 0.0335(3) Uani 1 1 d . . . .
N16 N 0.02304(19) 0.75857(11) 0.11050(12) 0.0390(3) Uani 1 1 d . . . .
N17 N -0.0143(2) 0.72260(12) 0.19901(12) 0.0411(3) Uani 1 1 d . . . .
N18 N 0.10937(19) 0.65229(11) 0.22775(11) 0.0375(3) Uani 1 1 d . . . .
N19 N -0.1609(3) 0.30988(16) 0.50292(16) 0.0580(5) Uani 1 1 d D . . .
H19A H -0.248(3) 0.307(2) 0.5484(19) 0.087 Uiso 1 1 d D U . .
H19B H -0.157(4) 0.2465(16) 0.471(2) 0.087 Uiso 1 1 d D U . .
N20 N -0.2235(2) 0.38784(13) 0.43380(12) 0.0455(4) Uani 1 1 d . . . .
H20A H -0.2346 0.4481 0.4659 0.068 Uiso 1 1 calc R U . .
H20B H -0.3292 0.3689 0.4078 0.068 Uiso 1 1 calc R U . .
H20C H -0.1456 0.3949 0.3848 0.068 Uiso 1 1 calc R U . .
N21 N 0.2802(3) 0.37234(18) 0.64076(16) 0.0689(6) Uani 1 1 d D . A 1
H21A H 0.283(4) 0.376(2) 0.7092(12) 0.103 Uiso 1 1 d D U B 1
H21B H 0.388(3) 0.378(2) 0.618(2) 0.103 Uiso 1 1 d D U C 1
N22 N 0.1802(2) 0.28586(13) 0.60684(13) 0.0519(4) Uani 1 1 d D . A 1
H22A H 0.1694 0.2406 0.6568 0.078 Uiso 1 1 calc R U A 1
H22B H 0.2360 0.2557 0.5563 0.078 Uiso 1 1 calc R U A 1
H22C H 0.0723 0.3067 0.5860 0.078 Uiso 1 1 calc R U A 1

loop_
_atom_site_aniso_label
_atom_site_aniso_U_11
_atom_site_aniso_U_22
_atom_site_aniso_U_33
_atom_site_aniso_U_23
_atom_site_aniso_U_13
_atom_site_aniso_U_12
O1 0.0346(6) 0.0634(9) 0.0423(7) -0.0097(6) 0.0024(5) -0.0166(6)
O2 0.0389(6) 0.0626(8) 0.0321(6) -0.0055(6) 0.0148(5) -0.0153(6)
N3 0.0264(6) 0.0365(7) 0.0301(6) 0.0006(5) 0.0048(5) -0.0031(5)
C4 0.0252(6) 0.0299(7) 0.0279(7) 0.0030(5) 0.0055(5) -0.0001(5)
N5 0.0297(6) 0.0305(6) 0.0284(6) 0.0025(5) 0.0038(5) 0.0020(5)
O6 0.0372(6) 0.0523(8) 0.0394(7) -0.0026(5) 0.0099(5) -0.0173(5)
O7 0.0487(7) 0.0494(7) 0.0295(6) -0.0080(5) 0.0061(5) -0.0010(6)
C8 0.0242(6) 0.0283(7) 0.0292(7) 0.0031(5) 0.0062(5) 0.0015(5)
N9 0.0266(6) 0.0307(6) 0.0381(7) 0.0063(5) 0.0097(5) 0.0031(5)
N10 0.0248(6) 0.0287(6) 0.0347(6) 0.0029(5) 0.0086(5) 0.0022(5)
C11 0.0242(7) 0.0380(8) 0.0476(9) -0.0012(7) 0.0133(6) 0.0004(6)
N12 0.0262(6) 0.0279(6) 0.0334(6) 0.0025(5) 0.0071(5) 0.0019(5)
C13 0.0240(6) 0.0271(7) 0.0263(6) 0.0009(5) 0.0045(5) 0.0008(5)
C14 0.0241(6) 0.0255(6) 0.0292(7) -0.0009(5) 0.0034(5) 0.0002(5)
N15 0.0330(6) 0.0330(7) 0.0346(7) 0.0040(5) 0.0015(5) 0.0075(5)
N16 0.0330(7) 0.0330(7) 0.0510(9) -0.0025(6) -0.0010(6) 0.0083(6)
N17 0.0343(7) 0.0381(8) 0.0512(9) -0.0061(6) 0.0113(6) 0.0084(6)
N18 0.0361(7) 0.0384(7) 0.0384(7) 0.0002(6) 0.0130(6) 0.0082(6)
N19 0.0509(10) 0.0535(11) 0.0702(13) -0.0015(9) 0.0139(9) -0.0188(8)
N20 0.0399(8) 0.0529(9) 0.0440(8) -0.0123(7) 0.0099(6) -0.0161(7)
N21 0.0788(14) 0.0698(13) 0.0579(12) -0.0047(10) -0.0040(10) -0.0321(12)
N22 0.0614(10) 0.0468(9) 0.0483(9) -0.0037(7) 0.0212(8) -0.0095(8)

loop_
_atom_type_symbol
_atom_type_description
_atom_type_scat_dispersion_real
_atom_type_scat_dispersion_imag
_atom_type_scat_source
C C 0.0033 0.0016 'International Tables Vol C Tables 4.2.6.8 and 6.1.1.4'
H H 0.0000 0.0000 'International Tables Vol C Tables 4.2.6.8 and 6.1.1.4'
N N 0.0061 0.0033 'International Tables Vol C Tables 4.2.6.8 and 6.1.1.4'
O O 0.0106 0.0060 'International Tables Vol C Tables 4.2.6.8 and 6.1.1.4'

loop_
_geom_angle_atom_site_label_1
_geom_angle_atom_site_label_2
_geom_angle_atom_site_label_3
_geom_angle
O2 N3 O1 119.43(13)
O2 N3 C4 123.95(13)
O1 N3 C4 116.62(12)
N3 C4 N5 121.91(12)
N3 C4 C8 117.14(13)
N5 C4 C8 120.17(13)
O6 N5 O7 119.68(14)
O6 N5 C4 123.75(13)
O7 N5 C4 116.57(13)
N9 C8 C13 108.44(12)
N9 C8 C4 125.06(13)
C13 C8 C4 126.46(13)
N10 N9 C8 103.39(12)
N12 N10 N9 115.96(12)
N12 N10 C11 121.92(12)
N9 N10 C11 121.96(13)
N10 C11 H11A 109.5
N10 C11 H11B 109.5
H11A C11 H11B 109.5
N10 C11 H11C 109.5
H11A C11 H11C 109.5
H11B C11 H11C 109.5
N10 N12 C13 103.52(12)
N12 C13 C8 108.69(12)
N12 C13 C14 123.55(13)
C8 C13 C14 127.75(13)
N15 C14 N18 112.28(13)
N15 C14 C13 125.25(13)
N18 C14 C13 122.41(13)
C14 N15 N16 104.09(13)
N17 N16 N15 109.81(13)
N16 N17 N18 109.65(13)
C14 N18 N17 104.17(13)
N20 N19 H19A 103(2)
N20 N19 H19B 110.0(19)
H19A N19 H19B 108(2)
N19 N20 H20A 109.5
N19 N20 H20B 109.5
H20A N20 H20B 109.5
N19 N20 H20C 109.5
H20A N20 H20C 109.5
H20B N20 H20C 109.5
N22 N21 H21A 111.0(15)
N22 N21 H21B 116.8(17)
H21A N21 H21B 110(2)
N21 N22 H22A 109.5
N21 N22 H22B 109.5
H22A N22 H22B 109.5
N21 N22 H22C 109.5
H22A N22 H22C 109.5
H22B N22 H22C 109.5

loop_
_geom_bond_atom_site_label_1
_geom_bond_atom_site_label_2
_geom_bond_distance
O1 N3 1.2527(17)
O2 N3 1.2475(16)
N3 C4 1.376(2)
C4 N5 1.376(2)
C4 C8 1.4633(19)
N5 O6 1.2483(17)
N5 O7 1.2557(17)
C8 N9 1.3453(18)
C8 C13 1.397(2)
N9 N10 1.3295(17)
N10 N12 1.3271(17)
N10 C11 1.4532(19)
C11 H11A 0.9600
C11 H11B 0.9600
C11 H11C 0.9600
N12 C13 1.3407(18)
C13 C14 1.460(2)
C14 N15 1.330(2)
C14 N18 1.3340(19)
N15 N16 1.3459(19)
N16 N17 1.304(2)
N17 N18 1.344(2)
N19 N20 1.434(3)
N19 H19A 0.900(16)
N19 H19B 0.918(16)
N20 H20A 0.8900
N20 H20B 0.8900
N20 H20C 0.8900
N21 N22 1.410(3)
N21 H21A 0.914(15)
N21 H21B 0.874(15)
N22 H22A 0.8900
N22 H22B 0.8900
N22 H22C 0.8900

loop_
_geom_hbond_atom_site_label_D
_geom_hbond_atom_site_label_H
_geom_hbond_atom_site_label_A
_geom_hbond_distance_DH
_geom_hbond_distance_HA
_geom_hbond_distance_DA
_geom_hbond_angle_DHA
_geom_hbond_site_symmetry_A
C11 H11A O7 0.96 2.46 3.416(2) 178.5 3_665
C11 H11B N15 0.96 2.68 3.528(2) 147.4 3_665
C11 H11C N18 0.96 2.61 3.516(2) 157.1 1_655
N19 H19A O1 0.900(16) 2.65(2) 3.177(3) 118(2) 3_566
N19 H19A O7 0.900(16) 2.37(3) 2.991(2) 126(2) 4_566
N19 H19B N12 0.918(16) 2.371(18) 3.236(2) 157(2) 2_545
N20 H20A O1 0.89 2.31 2.956(2) 129.5 3_566
N20 H20A O2 0.89 2.25 3.046(2) 148.3 3_566
N20 H20A N3 0.89 2.63 3.397(2) 145.0 3_566
N20 H20B N16 0.89 2.04 2.843(2) 149.3 2_445
N20 H20B N17 0.89 2.62 3.369(2) 142.2 2_445
N20 H20C O2 0.89 2.18 2.7515(19) 121.7 .
N20 H20C O6 0.89 2.10 2.912(2) 151.1 .
N21 H21A N17 0.914(15) 2.69(2) 3.196(3) 115.6(16) 3_566
N21 H21B O1 0.874(15) 2.191(16) 2.935(2) 143(2) 3_666
N22 H22A N9 0.89 2.51 3.204(2) 135.4 4_566
N22 H22A N17 0.89 2.32 2.899(2) 122.9 3_566
N22 H22B N15 0.89 2.00 2.875(2) 166.1 2_545
N22 H22C N19 0.89 2.05 2.893(3) 158.8 .

loop_
_geom_torsion_atom_site_label_1
_geom_torsion_atom_site_label_2
_geom_torsion_atom_site_label_3
_geom_torsion_atom_site_label_4
_geom_torsion
O2 N3 C4 N5 -3.8(2)
O1 N3 C4 N5 175.72(14)
O2 N3 C4 C8 166.12(15)
O1 N3 C4 C8 -14.4(2)
N3 C4 N5 O6 -0.8(2)
C8 C4 N5 O6 -170.44(14)
N3 C4 N5 O7 179.00(14)
C8 C4 N5 O7 9.4(2)
N3 C4 C8 N9 97.64(18)
N5 C4 C8 N9 -92.26(19)
N3 C4 C8 C13 -79.6(2)
N5 C4 C8 C13 90.47(19)
C13 C8 N9 N10 -0.12(16)
C4 C8 N9 N10 -177.80(14)
C8 N9 N10 N12 0.11(18)
C8 N9 N10 C11 175.62(14)
N9 N10 N12 C13 -0.05(17)
C11 N10 N12 C13 -175.57(14)
N10 N12 C13 C8 -0.03(16)
N10 N12 C13 C14 -178.72(14)
N9 C8 C13 N12 0.10(17)
C4 C8 C13 N12 177.73(14)
N9 C8 C13 C14 178.72(14)
C4 C8 C13 C14 -3.6(3)
N12 C13 C14 N15 31.2(2)
C8 C13 C14 N15 -147.29(16)
N12 C13 C14 N18 -151.89(15)
C8 C13 C14 N18 29.7(2)
N18 C14 N15 N16 0.38(18)
C13 C14 N15 N16 177.60(14)
C14 N15 N16 N17 -0.48(18)
N15 N16 N17 N18 0.42(19)
N15 C14 N18 N17 -0.14(18)
C13 C14 N18 N17 -177.45(14)
N16 N17 N18 C14 -0.17(18)
